data_4326470
loop_
_publ_author_name
'Jyotsna Chaturvedi'
'Suryabhan Singh'
'Subrato Bhattacharya'
'Heinrich N\"oth'

_publ_contact_author_address 'Lab No. 13, Departement of chemistry, BHU, Varanasi-221005'
_publ_contact_author_email s_bhatt@bhu.ac.in
_publ_contact_author_name 'Dr. S. Bhattacharya'
_publ_section_title
;
 The Chemistry of Cadmium-Thiocarboxylate Derivatives: Synthesis,
 Structural Features, and Application As Single Source Precursors for
 Ternary Sulfides
;
_journal_name_full 'Inorganic Chemistry'
_journal_page_first 10056
_journal_page_last 10069
_journal_paper_doi 10.1021/ic200927w
_journal_volume 50
_journal_year 2011
_chemical_formula_moiety 'C15 H9 Cd O3 S6, C24 H20 P'
_chemical_formula_sum 'C39 H29 Cd O3 P S6'
_chemical_formula_weight 881.42
_space_group_IT_number 145
_symmetry_cell_setting trigonal
_symmetry_Int_Tables_number 145
_symmetry_space_group_name_Hall 'P 32'
_symmetry_space_group_name_H-M 'P 32'
_atom_sites_solution_hydrogens geom
_atom_sites_solution_primary direct
_atom_sites_solution_secondary difmap
_audit_creation_method SHELXL-97
_cell_angle_alpha 90.00
_cell_angle_beta 90.00
_cell_angle_gamma 120.00
_cell_formula_units_Z 3
_cell_length_a 12.8884(5)
_cell_length_b 12.8884(5)
_cell_length_c 19.6867(9)
_cell_measurement_temperature 100(2)
_cell_volume 2832.1(2)
_computing_structure_refinement 'SHELXL-97 (Sheldrick, 1997)'
_diffrn_ambient_temperature 100(2)
_diffrn_measured_fraction_theta_full 0.999
_diffrn_measured_fraction_theta_max 0.857
_diffrn_radiation_monochromator graphite
_diffrn_radiation_type MoK\a
_diffrn_radiation_wavelength 0.71073
_diffrn_reflns_av_R_equivalents 0.0154
_diffrn_reflns_av_sigmaI/netI 0.0328
_diffrn_reflns_limit_h_max 16
_diffrn_reflns_limit_h_min -7
_diffrn_reflns_limit_k_max 16
_diffrn_reflns_limit_k_min -16
_diffrn_reflns_limit_l_max 14
_diffrn_reflns_limit_l_min -26
_diffrn_reflns_number 6566
_diffrn_reflns_theta_full 25.00
_diffrn_reflns_theta_max 28.80
_diffrn_reflns_theta_min 2.10
_diffrn_source 'fine-focus sealed tube'
_exptl_absorpt_coefficient_mu 0.990
_exptl_absorpt_correction_T_max 1.00000
_exptl_absorpt_correction_T_min 0.62828
_exptl_absorpt_correction_type multi-scan
_exptl_crystal_colour Orange
_exptl_crystal_density_diffrn 1.550
_exptl_crystal_description Block
_exptl_crystal_F_000 339
_exptl_crystal_recrystallization_method 'Chlororform and acetonitrile'
_exptl_crystal_size_max 0.41
_exptl_crystal_size_mid 0.39
_exptl_crystal_size_min 0.37
_refine_diff_density_max 0.427
_refine_diff_density_min -0.731
_refine_diff_density_rms 0.076
_refine_ls_abs_structure_details 'Flack H D (1983), Acta Cryst. A39, 876-881'
_refine_ls_abs_structure_Flack -0.01(2)
_refine_ls_extinction_method none
_refine_ls_goodness_of_fit_ref 1.014
_refine_ls_hydrogen_treatment constr
_refine_ls_matrix_type full
_refine_ls_number_parameters 418
_refine_ls_number_reflns 4977
_refine_ls_number_restraints 44
_refine_ls_restrained_S_all 1.070
_refine_ls_R_factor_all 0.0429
_refine_ls_R_factor_gt 0.0338
_refine_ls_shift/su_max 0.001
_refine_ls_shift/su_mean 0.000
_refine_ls_structure_factor_coef Fsqd
_refine_ls_weighting_details 'calc w=1/[\s^2^(Fo^2^)+(0.0472P)^2^+0.0000P] where P=(Fo^2^+2Fc^2^)/3'
_refine_ls_weighting_scheme calc
_refine_ls_wR_factor_gt 0.0788
_refine_ls_wR_factor_ref 0.0813
_reflns_number_gt 4154
_reflns_number_total 4977
_reflns_threshold_expression >2sigma(I)
_cod_data_source_file ic200927w_si_008.cif
_cod_data_source_block cd-3-1
_cod_database_code 4326470

loop_
_symmetry_equiv_pos_as_xyz
'x, y, z'
'-y, x-y, z+2/3'
'-x+y, -x, z+1/3'

loop_
_atom_site_label
_atom_site_type_symbol
_atom_site_fract_x
_atom_site_fract_y
_atom_site_fract_z
_atom_site_U_iso_or_equiv
_atom_site_adp_type
_atom_site_occupancy
_atom_site_symmetry_multiplicity
_atom_site_calc_flag
_atom_site_refinement_flags
_atom_site_disorder_assembly
_atom_site_disorder_group
C02 C 0.0231(5) 0.3816(4) 0.9727(3) 0.0447(4) Uani 0.6157(19) 1 d PD A 1
S04 S 0.0242(3) 0.4826(3) 1.02686(17) 0.0447(4) Uani 0.6157(19) 1 d PD A 1
C03 C -0.0831(10) 0.3441(9) 0.9344(6) 0.0447(4) Uani 0.6157(19) 1 d PD A 1
H03 H -0.0989 0.2921 0.8981 0.054 Uiso 0.6157(19) 1 calc PR A 1
C04 C -0.1598(8) 0.3802(7) 0.9482(5) 0.0447(4) Uani 0.6157(19) 1 d PD A 1
H04 H -0.2340 0.3537 0.9279 0.054 Uiso 0.6157(19) 1 calc PR A 1
C05 C -0.1086(8) 0.4650(8) 0.9987(5) 0.0447(4) Uani 0.6157(19) 1 d PD A 1
H05 H -0.1430 0.5082 1.0157 0.054 Uiso 0.6157(19) 1 calc PR A 1
C02A C 0.0231(5) 0.3816(4) 0.9727(3) 0.0447(4) Uani 0.3843(19) 1 d PD A 2
C03A C 0.0403(15) 0.4680(15) 1.0294(9) 0.0447(4) Uani 0.3843(19) 1 d PD A 2
H03A H 0.0957 0.4996 1.0646 0.054 Uiso 0.3843(19) 1 calc PR A 2
S04A S -0.0931(5) 0.3188(4) 0.9221(3) 0.0447(4) Uani 0.3843(19) 1 d PD A 2
C05A C -0.1356(13) 0.4168(11) 0.9588(8) 0.0447(4) Uani 0.3843(19) 1 d PD A 2
H05A H -0.2019 0.4220 0.9452 0.054 Uiso 0.3843(19) 1 calc PR A 2
C04A C -0.0590(12) 0.4848(12) 1.0102(8) 0.0447(4) Uani 0.3843(19) 1 d PD A 2
H04A H -0.0710 0.5415 1.0325 0.054 Uiso 0.3843(19) 1 calc PR A 2
C07 C 0.6893(4) 0.6207(4) 1.0004(2) 0.0304(4) Uani 0.6157(19) 1 d PD A 3
S05 S 0.7993(2) 0.6925(2) 0.93908(11) 0.0304(4) Uani 0.6157(19) 1 d PD A 3
C08 C 0.7465(7) 0.6546(7) 1.0616(4) 0.0304(4) Uani 0.6157(19) 1 d PD A 3
H08 H 0.7007 0.6223 1.1006 0.036 Uiso 0.6157(19) 1 calc PR A 3
C09 C 0.8653(9) 0.7322(10) 1.0694(5) 0.0304(4) Uani 0.6157(19) 1 d PD A 3
H09 H 0.9103 0.7583 1.1091 0.036 Uiso 0.6157(19) 1 calc PR A 3
C10 C 0.9014(10) 0.7617(10) 1.0040(4) 0.0304(4) Uani 0.6157(19) 1 d PD A 3
H10 H 0.9804 0.8186 0.9942 0.036 Uiso 0.6157(19) 1 calc PR A 3
C07A C 0.6893(4) 0.6207(4) 1.0004(2) 0.0304(4) Uani 0.3843(19) 1 d PD A 4
C08A C 0.7885(13) 0.6864(14) 0.9567(9) 0.0304(4) Uani 0.3843(19) 1 d PD A 4
H08A H 0.7806 0.6831 0.9097 0.036 Uiso 0.3843(19) 1 calc PR A 4
S05A S 0.7185(3) 0.6374(3) 1.08349(17) 0.0304(4) Uani 0.3843(19) 1 d PD A 4
C10A C 0.8628(14) 0.7386(16) 1.0561(7) 0.0304(4) Uani 0.3843(19) 1 d PD A 4
H10A H 0.9193 0.7835 1.0891 0.036 Uiso 0.3843(19) 1 calc PR A 4
C09A C 0.9002(15) 0.7573(15) 0.9891(6) 0.0304(4) Uani 0.3843(19) 1 d PD A 4
H09A H 0.9764 0.8032 0.9708 0.036 Uiso 0.3843(19) 1 calc PR A 4
C12 C 0.2724(4) -0.0088(4) 0.9977(2) 0.0337(4) Uani 0.6157(19) 1 d PD A 5
S06 S 0.2173(2) -0.05278(19) 1.07579(12) 0.0337(4) Uani 0.6157(19) 1 d PD A 5
C13 C 0.2897(12) -0.0967(12) 0.9559(7) 0.0337(4) Uani 0.6157(19) 1 d PD A 5
H13 H 0.3179 -0.0881 0.9116 0.040 Uiso 0.6157(19) 1 calc PR A 5
C14 C 0.2534(9) -0.1946(9) 0.9996(6) 0.0337(4) Uani 0.6157(19) 1 d PD A 5
H14 H 0.2554 -0.2632 0.9872 0.040 Uiso 0.6157(19) 1 calc PR A 5
C15 C 0.2153(8) -0.1815(9) 1.0608(7) 0.0337(4) Uani 0.6157(19) 1 d PD A 5
H15 H 0.1889 -0.2416 1.0935 0.040 Uiso 0.6157(19) 1 calc PR A 5
C12A C 0.2724(4) -0.0088(4) 0.9977(2) 0.0337(4) Uani 0.3843(19) 1 d PD A 6
C13A C 0.2171(12) -0.0824(12) 1.0530(7) 0.0337(4) Uani 0.3843(19) 1 d PD A 6
H13A H 0.1914 -0.0495 1.0864 0.040 Uiso 0.3843(19) 1 calc PR A 6
S06A S 0.2971(5) -0.1010(5) 0.9460(3) 0.0337(4) Uani 0.3843(19) 1 d PD A 6
C15A C 0.2358(15) -0.2162(14) 1.0060(9) 0.0337(4) Uani 0.3843(19) 1 d PD A 6
H15A H 0.2311 -0.2895 0.9979 0.040 Uiso 0.3843(19) 1 calc PR A 6
C14A C 0.1947(13) -0.1945(14) 1.0657(10) 0.0337(4) Uani 0.3843(19) 1 d PD A 6
H14A H 0.1614 -0.2429 1.1037 0.040 Uiso 0.3843(19) 1 calc PR A 6
C37 C 1.0530(4) 0.6959(4) 0.4996(3) 0.0331(11) Uani 1 1 d . . .
H37 H 1.0641 0.7026 0.4528 0.040 Uiso 1 1 calc R . .
C38 C 0.9804(4) 0.5858(4) 0.5289(3) 0.0327(11) Uani 1 1 d . . .
H38 H 0.9434 0.5180 0.5016 0.039 Uiso 1 1 calc R . .
C36 C 1.1090(4) 0.7963(4) 0.5403(2) 0.0327(11) Uani 1 1 d . . .
H36 H 1.1593 0.8707 0.5209 0.039 Uiso 1 1 calc R . .
C35 C 1.0912(4) 0.7871(4) 0.6095(2) 0.0258(10) Uani 1 1 d . . .
H35 H 1.1280 0.8555 0.6365 0.031 Uiso 1 1 calc R . .
C39 C 0.9617(4) 0.5742(4) 0.5980(2) 0.0267(10) Uani 1 1 d . . .
H39 H 0.9119 0.4993 0.6170 0.032 Uiso 1 1 calc R . .
C25 C 0.6725(4) 0.3190(4) 0.7917(3) 0.0381(13) Uani 1 1 d . . .
H25 H 0.6034 0.2477 0.8027 0.046 Uiso 1 1 calc R . .
C24 C 0.6762(4) 0.4265(4) 0.8025(2) 0.0316(11) Uani 1 1 d . . .
H24 H 0.6114 0.4279 0.8223 0.038 Uiso 1 1 calc R . .
C23 C 0.7776(4) 0.5327(4) 0.7835(2) 0.0255(10) Uani 1 1 d . . .
H23 H 0.7799 0.6054 0.7894 0.031 Uiso 1 1 calc R . .
C19 C 0.9687(4) 0.9767(4) 0.8114(3) 0.0299(11) Uani 1 1 d . . .
H19 H 0.9588 1.0381 0.8291 0.036 Uiso 1 1 calc R . .
C20 C 1.0377(4) 0.9397(4) 0.8463(3) 0.0299(10) Uani 1 1 d . . .
H20 H 1.0744 0.9769 0.8869 0.036 Uiso 1 1 calc R . .
C26 C 0.7694(4) 0.3150(4) 0.7651(3) 0.0340(12) Uani 1 1 d . . .
H26 H 0.7664 0.2420 0.7589 0.041 Uiso 1 1 calc R . .
C21 C 1.0523(4) 0.8478(4) 0.8211(2) 0.0254(10) Uani 1 1 d . . .
H21 H 1.0990 0.8231 0.8443 0.030 Uiso 1 1 calc R . .
C27 C 0.8725(4) 0.4223(4) 0.7474(2) 0.0294(11) Uani 1 1 d . . .
H27 H 0.9391 0.4213 0.7299 0.035 Uiso 1 1 calc R . .
Cd01 Cd 0.33590(3) 0.34130(3) 0.94328(2) 0.03036(10) Uani 1 1 d . . .
S01 S 0.12019(12) 0.26418(12) 0.90603(7) 0.0378(3) Uani 1 1 d . A .
S03 S 0.38588(13) 0.17648(13) 0.90678(6) 0.0386(3) Uani 1 1 d . A .
S02 S 0.51034(11) 0.54308(11) 0.90373(6) 0.0341(3) Uani 1 1 d . A .
C06 C 0.5627(4) 0.5348(4) 0.9834(2) 0.0270(10) Uani 1 1 d . . .
O03 O 0.2783(3) 0.1730(3) 1.01974(16) 0.0301(7) Uani 1 1 d . A .
C11 C 0.3062(4) 0.1162(4) 0.9810(2) 0.0249(9) Uani 1 1 d . . .
C01 C 0.1231(4) 0.3593(4) 0.9687(2) 0.0288(10) Uani 1 1 d . . .
O02 O 0.4976(3) 0.4601(3) 1.02653(18) 0.0354(8) Uani 1 1 d . A .
O01 O 0.2087(3) 0.4106(3) 1.00760(19) 0.0409(9) Uani 1 1 d . A .
P01 P 1.00591(8) 0.66615(9) 0.73012(6) 0.0185(2) Uani 1 1 d . . .
C16 C 0.9962(3) 0.7928(4) 0.7607(2) 0.0212(9) Uani 1 1 d . . .
C34 C 1.0180(3) 0.6757(3) 0.6393(2) 0.0209(9) Uani 1 1 d . . .
C28 C 1.1366(4) 0.6693(4) 0.7657(2) 0.0223(9) Uani 1 1 d . . .
C22 C 0.8746(4) 0.5303(4) 0.7560(2) 0.0224(9) Uani 1 1 d . . .
C31 C 1.3415(4) 0.6865(4) 0.8225(3) 0.0329(11) Uani 1 1 d . . .
H31 H 1.4102 0.6928 0.8420 0.039 Uiso 1 1 calc R . .
C33 C 1.2462(4) 0.7348(4) 0.7326(3) 0.0284(10) Uani 1 1 d . . .
H33 H 1.2505 0.7727 0.6916 0.034 Uiso 1 1 calc R . .
C30 C 1.2331(4) 0.6212(4) 0.8542(2) 0.0300(10) Uani 1 1 d . . .
H30 H 1.2283 0.5821 0.8948 0.036 Uiso 1 1 calc R . .
C29 C 1.1300(4) 0.6130(4) 0.8263(2) 0.0260(10) Uani 1 1 d . . .
H29 H 1.0568 0.5695 0.8484 0.031 Uiso 1 1 calc R . .
C18 C 0.9144(4) 0.9239(4) 0.7509(2) 0.0305(11) Uani 1 1 d . . .
H18 H 0.8687 0.9498 0.7276 0.037 Uiso 1 1 calc R . .
C17 C 0.9290(4) 0.8310(4) 0.7250(2) 0.0274(10) Uani 1 1 d . . .
H17 H 0.8935 0.7950 0.6840 0.033 Uiso 1 1 calc R . .
C32 C 1.3489(4) 0.7435(4) 0.7610(3) 0.0353(12) Uani 1 1 d . . .
H32 H 1.4223 0.7871 0.7390 0.042 Uiso 1 1 calc R . .

loop_
_atom_site_aniso_label
_atom_site_aniso_U_11
_atom_site_aniso_U_22
_atom_site_aniso_U_33
_atom_site_aniso_U_23
_atom_site_aniso_U_13
_atom_site_aniso_U_12
C02 0.0440(9) 0.0363(9) 0.0561(11) 0.0010(8) 0.0036(8) 0.0217(8)
S04 0.0440(9) 0.0363(9) 0.0561(11) 0.0010(8) 0.0036(8) 0.0217(8)
C03 0.0440(9) 0.0363(9) 0.0561(11) 0.0010(8) 0.0036(8) 0.0217(8)
C04 0.0440(9) 0.0363(9) 0.0561(11) 0.0010(8) 0.0036(8) 0.0217(8)
C05 0.0440(9) 0.0363(9) 0.0561(11) 0.0010(8) 0.0036(8) 0.0217(8)
C02A 0.0440(9) 0.0363(9) 0.0561(11) 0.0010(8) 0.0036(8) 0.0217(8)
C03A 0.0440(9) 0.0363(9) 0.0561(11) 0.0010(8) 0.0036(8) 0.0217(8)
S04A 0.0440(9) 0.0363(9) 0.0561(11) 0.0010(8) 0.0036(8) 0.0217(8)
C05A 0.0440(9) 0.0363(9) 0.0561(11) 0.0010(8) 0.0036(8) 0.0217(8)
C04A 0.0440(9) 0.0363(9) 0.0561(11) 0.0010(8) 0.0036(8) 0.0217(8)
C07 0.0324(8) 0.0316(7) 0.0253(11) 0.0000(7) 0.0016(7) 0.0146(6)
S05 0.0324(8) 0.0316(7) 0.0253(11) 0.0000(7) 0.0016(7) 0.0146(6)
C08 0.0324(8) 0.0316(7) 0.0253(11) 0.0000(7) 0.0016(7) 0.0146(6)
C09 0.0324(8) 0.0316(7) 0.0253(11) 0.0000(7) 0.0016(7) 0.0146(6)
C10 0.0324(8) 0.0316(7) 0.0253(11) 0.0000(7) 0.0016(7) 0.0146(6)
C07A 0.0324(8) 0.0316(7) 0.0253(11) 0.0000(7) 0.0016(7) 0.0146(6)
C08A 0.0324(8) 0.0316(7) 0.0253(11) 0.0000(7) 0.0016(7) 0.0146(6)
S05A 0.0324(8) 0.0316(7) 0.0253(11) 0.0000(7) 0.0016(7) 0.0146(6)
C10A 0.0324(8) 0.0316(7) 0.0253(11) 0.0000(7) 0.0016(7) 0.0146(6)
C09A 0.0324(8) 0.0316(7) 0.0253(11) 0.0000(7) 0.0016(7) 0.0146(6)
C12 0.0299(7) 0.0352(8) 0.0356(11) 0.0005(7) -0.0023(7) 0.0160(6)
S06 0.0299(7) 0.0352(8) 0.0356(11) 0.0005(7) -0.0023(7) 0.0160(6)
C13 0.0299(7) 0.0352(8) 0.0356(11) 0.0005(7) -0.0023(7) 0.0160(6)
C14 0.0299(7) 0.0352(8) 0.0356(11) 0.0005(7) -0.0023(7) 0.0160(6)
C15 0.0299(7) 0.0352(8) 0.0356(11) 0.0005(7) -0.0023(7) 0.0160(6)
C12A 0.0299(7) 0.0352(8) 0.0356(11) 0.0005(7) -0.0023(7) 0.0160(6)
C13A 0.0299(7) 0.0352(8) 0.0356(11) 0.0005(7) -0.0023(7) 0.0160(6)
S06A 0.0299(7) 0.0352(8) 0.0356(11) 0.0005(7) -0.0023(7) 0.0160(6)
C15A 0.0299(7) 0.0352(8) 0.0356(11) 0.0005(7) -0.0023(7) 0.0160(6)
C14A 0.0299(7) 0.0352(8) 0.0356(11) 0.0005(7) -0.0023(7) 0.0160(6)
C37 0.032(2) 0.050(3) 0.024(3) -0.003(2) -0.002(2) 0.026(2)
C38 0.030(2) 0.041(3) 0.025(3) -0.011(2) -0.007(2) 0.017(2)
C36 0.035(3) 0.035(3) 0.031(3) 0.007(2) 0.000(2) 0.019(2)
C35 0.029(2) 0.023(2) 0.024(2) -0.0011(19) -0.007(2) 0.0118(19)
C39 0.021(2) 0.024(2) 0.033(3) -0.003(2) -0.003(2) 0.0104(18)
C25 0.029(2) 0.023(2) 0.052(4) 0.002(2) 0.010(2) 0.005(2)
C24 0.019(2) 0.031(2) 0.042(3) 0.002(2) 0.010(2) 0.0102(19)
C23 0.025(2) 0.028(2) 0.027(3) -0.003(2) 0.003(2) 0.0156(19)
C19 0.029(2) 0.021(2) 0.040(3) -0.004(2) 0.007(2) 0.0121(19)
C20 0.028(2) 0.021(2) 0.032(3) -0.007(2) 0.000(2) 0.0063(19)
C26 0.038(3) 0.019(2) 0.044(3) -0.001(2) 0.010(2) 0.013(2)
C21 0.023(2) 0.024(2) 0.028(3) -0.0003(19) -0.002(2) 0.0115(18)
C27 0.027(2) 0.024(2) 0.037(3) 0.001(2) 0.013(2) 0.013(2)
Cd01 0.03053(19) 0.03057(19) 0.02791(18) -0.00130(19) -0.00033(15) 0.01373(15)
S01 0.0412(7) 0.0389(7) 0.0341(7) -0.0093(6) -0.0112(6) 0.0207(6)
S03 0.0452(7) 0.0416(7) 0.0307(7) 0.0022(6) 0.0104(6) 0.0230(6)
S02 0.0356(6) 0.0335(6) 0.0349(7) 0.0064(6) 0.0006(6) 0.0187(5)
C06 0.029(2) 0.025(2) 0.031(3) 0.004(2) 0.004(2) 0.017(2)
O03 0.0289(16) 0.0365(18) 0.0280(18) -0.0048(15) 0.0016(15) 0.0187(15)
C11 0.019(2) 0.033(2) 0.020(2) -0.007(2) -0.0022(18) 0.0112(19)
C01 0.033(2) 0.023(2) 0.025(3) 0.006(2) 0.006(2) 0.010(2)
O02 0.0328(18) 0.0321(18) 0.035(2) -0.0001(16) 0.0043(16) 0.0117(15)
O01 0.0319(19) 0.042(2) 0.040(2) -0.0129(18) -0.0074(17) 0.0117(17)
P01 0.0176(5) 0.0170(5) 0.0222(6) 0.0010(4) 0.0008(5) 0.0096(4)
C16 0.020(2) 0.018(2) 0.026(2) -0.0014(18) 0.0015(18) 0.0094(17)
C34 0.021(2) 0.027(2) 0.018(2) 0.0005(18) -0.0009(17) 0.0149(18)
C28 0.020(2) 0.018(2) 0.029(3) -0.0013(18) -0.0029(18) 0.0104(17)
C22 0.020(2) 0.020(2) 0.025(2) -0.0025(19) -0.0007(18) 0.0084(18)
C31 0.027(2) 0.030(2) 0.045(3) 0.000(2) -0.009(2) 0.017(2)
C33 0.024(2) 0.028(2) 0.033(3) 0.007(2) -0.001(2) 0.0135(19)
C30 0.035(2) 0.022(2) 0.034(3) 0.005(2) -0.003(2) 0.016(2)
C29 0.024(2) 0.022(2) 0.028(3) 0.008(2) 0.005(2) 0.0093(19)
C18 0.030(2) 0.028(2) 0.039(3) 0.004(2) -0.001(2) 0.019(2)
C17 0.028(2) 0.029(2) 0.031(3) -0.006(2) -0.005(2) 0.018(2)
C32 0.021(2) 0.038(3) 0.042(3) 0.009(2) 0.004(2) 0.011(2)

loop_
_atom_type_symbol
_atom_type_description
_atom_type_scat_dispersion_real
_atom_type_scat_dispersion_imag
_atom_type_scat_source
C C 0.0033 0.0016 'International Tables Vol C Tables 4.2.6.8 and 6.1.1.4'
H H 0.0000 0.0000 'International Tables Vol C Tables 4.2.6.8 and 6.1.1.4'
O O 0.0106 0.0060 'International Tables Vol C Tables 4.2.6.8 and 6.1.1.4'
P P 0.1023 0.0942 'International Tables Vol C Tables 4.2.6.8 and 6.1.1.4'
S S 0.1246 0.1234 'International Tables Vol C Tables 4.2.6.8 and 6.1.1.4'
Cd Cd -0.8075 1.2024 'International Tables Vol C Tables 4.2.6.8 and 6.1.1.4'

loop_
_geom_angle_atom_site_label_1
_geom_angle_atom_site_label_2
_geom_angle_atom_site_label_3
_geom_angle
C03 C02 C01 134.6(6)
C03 C02 S04 103.6(5)
C01 C02 S04 121.5(4)
C02 S04 C05 94.1(4)
C04 C03 C02 122.5(10)
C04 C03 H03 118.8
C02 C03 H03 118.8
C03 C04 C05 106.5(9)
C03 C04 H04 126.8
C05 C04 H04 126.8
C04 C05 S04 113.0(7)
C04 C05 H05 123.5
S04 C05 H05 123.5
C04A C03A H03A 132.1
C04A C05A S04A 112.1(10)
C04A C05A H05A 124.0
S04A C05A H05A 124.0
C05A C04A C03A 120.1(13)
C05A C04A H04A 120.0
C03A C04A H04A 120.0
C08 C07 C06 130.9(5)
C08 C07 S05 106.1(5)
C06 C07 S05 122.9(4)
C10 S05 C07 88.2(4)
C09 C08 C07 124.4(8)
C09 C08 H08 117.8
C07 C08 H08 117.8
C10 C09 C08 101.6(9)
C10 C09 H09 129.2
C08 C09 H09 129.2
C09 C10 S05 119.4(9)
C09 C10 H10 120.3
S05 C10 H10 120.3
C09A C08A H08A 122.1
C09A C10A S05A 125.1(13)
C09A C10A H10A 117.5
S05A C10A H10A 117.5
C10A C09A C08A 99.5(15)
C10A C09A H09A 130.2
C08A C09A H09A 130.2
C11 C12 C13 128.6(7)
C11 C12 S06 114.7(3)
C13 C12 S06 116.5(6)
C12 S06 C15 88.2(4)
C14 C13 C12 103.5(10)
C14 C13 H13 128.2
C12 C13 H13 128.2
C15 C14 C13 114.7(11)
C15 C14 H14 122.7
C13 C14 H14 122.7
C14 C15 S06 117.2(9)
C14 C15 H15 121.4
S06 C15 H15 121.4
C14A C13A H13A 115.0
C14A C15A S06A 117.6(13)
C14A C15A H15A 121.2
S06A C15A H15A 121.2
C13A C14A C15A 99.3(15)
C13A C14A H14A 130.4
C15A C14A H14A 130.4
C38 C37 C36 119.4(5)
C38 C37 H37 120.3
C36 C37 H37 120.3
C37 C38 C39 121.2(4)
C37 C38 H38 119.4
C39 C38 H38 119.4
C35 C36 C37 120.5(4)
C35 C36 H36 119.8
C37 C36 H36 119.8
C36 C35 C34 120.1(4)
C36 C35 H35 119.9
C34 C35 H35 119.9
C38 C39 C34 119.5(4)
C38 C39 H39 120.2
C34 C39 H39 120.2
C24 C25 C26 121.3(4)
C24 C25 H25 119.4
C26 C25 H25 119.4
C25 C24 C23 119.4(4)
C25 C24 H24 120.3
C23 C24 H24 120.3
C22 C23 C24 120.0(4)
C22 C23 H23 120.0
C24 C23 H23 120.0
C18 C19 C20 121.0(4)
C18 C19 H19 119.5
C20 C19 H19 119.5
C21 C20 C19 120.2(4)
C21 C20 H20 119.9
C19 C20 H20 119.9
C25 C26 C27 119.2(4)
C25 C26 H26 120.4
C27 C26 H26 120.4
C20 C21 C16 119.1(4)
C20 C21 H21 120.4
C16 C21 H21 120.4
C22 C27 C26 119.5(4)
C22 C27 H27 120.2
C26 C27 H27 120.2
O03 Cd01 O02 85.95(11)
O03 Cd01 S01 92.48(8)
O02 Cd01 S01 147.67(8)
O03 Cd01 O01 92.39(11)
O02 Cd01 O01 86.84(11)
S01 Cd01 O01 60.93(8)
O03 Cd01 S02 144.53(8)
O02 Cd01 S02 62.34(8)
S01 Cd01 S02 122.72(4)
O01 Cd01 S02 100.72(8)
O03 Cd01 S03 62.23(8)
O02 Cd01 S03 102.17(8)
S01 Cd01 S03 105.58(4)
O01 Cd01 S03 151.87(9)
S02 Cd01 S03 107.09(4)
C01 S01 Cd01 83.42(17)
C11 S03 Cd01 78.49(15)
C06 S02 Cd01 80.41(15)
O02 C06 C07 119.3(4)
O02 C06 S02 122.3(4)
C07 C06 S02 118.4(3)
C11 O03 Cd01 95.6(3)
O03 C11 C12 119.7(4)
O03 C11 S03 122.8(4)
C12 C11 S03 117.5(3)
O01 C01 C02 120.3(4)
O01 C01 S01 121.5(4)
C02 C01 S01 118.1(4)
C06 O02 Cd01 93.4(3)
C01 O01 Cd01 93.6(3)
C34 P01 C22 110.9(2)
C34 P01 C16 108.29(19)
C22 P01 C16 109.29(18)
C34 P01 C28 109.69(19)
C22 P01 C28 108.96(19)
C16 P01 C28 109.69(18)
C17 C16 C21 120.8(4)
C17 C16 P01 119.5(3)
C21 C16 P01 119.6(3)
C35 C34 C39 119.2(4)
C35 C34 P01 118.7(3)
C39 C34 P01 122.0(3)
C29 C28 C33 120.2(4)
C29 C28 P01 120.9(3)
C33 C28 P01 118.9(3)
C23 C22 C27 120.5(4)
C23 C22 P01 120.9(3)
C27 C22 P01 118.6(3)
C30 C31 C32 120.0(4)
C30 C31 H31 120.0
C32 C31 H31 120.0
C32 C33 C28 119.8(4)
C32 C33 H33 120.1
C28 C33 H33 120.1
C31 C30 C29 120.5(4)
C31 C30 H30 119.7
C29 C30 H30 119.7
C28 C29 C30 119.8(4)
C28 C29 H29 120.1
C30 C29 H29 120.1
C19 C18 C17 119.1(4)
C19 C18 H18 120.4
C17 C18 H18 120.4
C16 C17 C18 119.7(4)
C16 C17 H17 120.1
C18 C17 H17 120.1
C33 C32 C31 119.7(4)
C33 C32 H32 120.1
C31 C32 H32 120.1

loop_
_geom_bond_atom_site_label_1
_geom_bond_atom_site_label_2
_geom_bond_distance
C02 C03 1.419(12)
C02 C01 1.456(7)
C02 S04 1.677(6)
S04 C05 1.704(9)
C03 C04 1.315(13)
C03 H03 0.9300
C04 C05 1.377(11)
C04 H04 0.9300
C05 H05 0.9300
C03A C04A 1.451(15)
C03A H03A 0.9300
S04A C05A 1.764(13)
C05A C04A 1.378(15)
C05A H05A 0.9300
C04A H04A 0.9300
C07 C08 1.366(9)
C07 C06 1.482(6)
C07 S05 1.735(5)
S05 C10 1.728(9)
C08 C09 1.356(12)
C08 H08 0.9300
C09 C10 1.357(11)
C09 H09 0.9300
C10 H10 0.9300
C08A C09A 1.414(18)
C08A H08A 0.9300
S05A C10A 1.739(15)
C10A C09A 1.383(15)
C10A H10A 0.9300
C09A H09A 0.9300
C12 C11 1.480(6)
C12 C13 1.504(12)
C12 S06 1.670(5)
S06 C15 1.673(11)
C13 C14 1.400(14)
C13 H13 0.9300
C14 C15 1.343(12)
C14 H14 0.9300
C15 H15 0.9300
C13A C14A 1.348(16)
C13A H13A 0.9300
S06A C15A 1.747(13)
C15A C14A 1.374(17)
C15A H15A 0.9300
C14A H14A 0.9300
C37 C38 1.376(7)
C37 C36 1.380(6)
C37 H37 0.9300
C38 C39 1.376(6)
C38 H38 0.9300
C36 C35 1.377(6)
C36 H36 0.9300
C35 C34 1.393(6)
C35 H35 0.9300
C39 C34 1.395(6)
C39 H39 0.9300
C25 C24 1.379(6)
C25 C26 1.379(6)
C25 H25 0.9300
C24 C23 1.390(6)
C24 H24 0.9300
C23 C22 1.378(6)
C23 H23 0.9300
C19 C18 1.376(7)
C19 C20 1.383(6)
C19 H19 0.9300
C20 C21 1.382(6)
C20 H20 0.9300
C26 C27 1.401(6)
C26 H26 0.9300
C21 C16 1.388(6)
C21 H21 0.9300
C27 C22 1.389(6)
C27 H27 0.9300
Cd01 O03 2.431(3)
Cd01 O02 2.487(3)
Cd01 S01 2.5479(13)
Cd01 O01 2.560(4)
Cd01 S02 2.5646(13)
Cd01 S03 2.6100(13)
S01 C01 1.727(5)
S03 C11 1.730(5)
S02 C06 1.731(5)
C06 O02 1.242(5)
O03 C11 1.230(5)
C01 O01 1.229(6)
P01 C34 1.794(5)
P01 C22 1.796(4)
P01 C16 1.802(4)
P01 C28 1.806(4)
C16 C17 1.383(6)
C28 C29 1.376(6)
C28 C33 1.393(6)
C31 C30 1.369(6)
C31 C32 1.396(7)
C31 H31 0.9300
C33 C32 1.390(6)
C33 H33 0.9300
C30 C29 1.393(6)
C30 H30 0.9300
C29 H29 0.9300
C18 C17 1.397(6)
C18 H18 0.9300
C17 H17 0.9300
C32 H32 0.9300
